data_7234458
loop_
_publ_author_name
'Ming-yan Pan'
'Zu-ju Ma'
'Xiao-cun Liu'
'Sheng-qing Xia'
'Xu-tang Tao'
'Ke-chen Wu'

_publ_section_title
;
 Ba4AgGa5Pn8 (Pn = P, As): new pnictide-based compounds with nonlinear
 optical potential
;
_journal_name_full 'Journal of Materials Chemistry C'
_journal_page_first 9695
_journal_page_last 9700
_journal_paper_doi 10.1039/C5TC01887K
_journal_volume 3
_journal_year 2015
_chemical_formula_sum 'Ag As8 Ba4 Ga5'
_chemical_formula_weight 1605.19
_space_group_IT_number 45
_space_group_name_Hall 'I 2 -2c'
_space_group_name_H-M_alt 'I b a 2'
_symmetry_cell_setting orthorhombic
_symmetry_space_group_name_H-M 'I b a 2'
_atom_sites_solution_primary direct
_atom_sites_solution_secondary difmap
_cell_angle_alpha 90.00
_cell_angle_beta 90.00
_cell_angle_gamma 90.00
_cell_formula_units_Z 2
_cell_length_a 7.4769(8)
_cell_length_b 18.5766(19)
_cell_length_c 6.7590(7)
_cell_measurement_reflns_used 2861
_cell_measurement_temperature 296(2)
_cell_measurement_theta_max 27.23
_cell_measurement_theta_min 2.94
_cell_volume 938.79(17)
_computing_cell_refinement 'Bruker SAINT'
_computing_data_collection 'Bruker APEX2'
_computing_data_reduction 'Bruker SAINT'
_computing_molecular_graphics 'Bruker SHELXTL'
_computing_publication_material 'Bruker SHELXTL'
_computing_structure_refinement 'SHELXL-97 (Sheldrick, 1997)'
_computing_structure_solution 'SHELXS-97 (Sheldrick, 1990)'
_diffrn_ambient_temperature 296(2)
_diffrn_measured_fraction_theta_full 1.000
_diffrn_measured_fraction_theta_max 1.000
_diffrn_measurement_device_type 'Bruker APEX-II CCD'
_diffrn_measurement_method '\f and \w scans'
_diffrn_radiation_monochromator graphite
_diffrn_radiation_source 'fine-focus sealed tube'
_diffrn_radiation_type MoK\a
_diffrn_radiation_wavelength 0.71073
_diffrn_reflns_av_R_equivalents 0.0376
_diffrn_reflns_av_sigmaI/netI 0.0281
_diffrn_reflns_limit_h_max 9
_diffrn_reflns_limit_h_min -9
_diffrn_reflns_limit_k_max 23
_diffrn_reflns_limit_k_min -24
_diffrn_reflns_limit_l_max 8
_diffrn_reflns_limit_l_min -8
_diffrn_reflns_number 5300
_diffrn_reflns_theta_full 27.50
_diffrn_reflns_theta_max 27.50
_diffrn_reflns_theta_min 2.19
_diffrn_standards_number 0
_exptl_absorpt_coefficient_mu 30.277
_exptl_absorpt_correction_T_max 0.5827
_exptl_absorpt_correction_T_min 0.0647
_exptl_absorpt_correction_type multi-scan
_exptl_absorpt_process_details 'SADABS (Sheldrick, 2003)'
_exptl_crystal_colour black
_exptl_crystal_density_diffrn 5.679
_exptl_crystal_density_method 'not measured'
_exptl_crystal_description needle
_exptl_crystal_F_000 1380
_exptl_crystal_size_max 0.20
_exptl_crystal_size_mid 0.03
_exptl_crystal_size_min 0.02
_refine_diff_density_max 1.796
_refine_diff_density_min -1.055
_refine_diff_density_rms 0.279
_refine_ls_abs_structure_details 'Flack H D (1983), Acta Cryst. A39, 876-881'
_refine_ls_abs_structure_Flack 0.12(3)
_refine_ls_extinction_coef 0.00297(11)
_refine_ls_extinction_expression Fc^*^=kFc[1+0.001xFc^2^\l^3^/sin(2\q)]^-1/4^
_refine_ls_extinction_method SHELXL
_refine_ls_goodness_of_fit_ref 1.172
_refine_ls_matrix_type full
_refine_ls_number_parameters 44
_refine_ls_number_reflns 1078
_refine_ls_number_restraints 1
_refine_ls_restrained_S_all 1.171
_refine_ls_R_factor_all 0.0213
_refine_ls_R_factor_gt 0.0207
_refine_ls_shift/su_max 0.001
_refine_ls_shift/su_mean 0.000
_refine_ls_structure_factor_coef Fsqd
_refine_ls_weighting_details 'calc w=1/[\s^2^(Fo^2^)+(0.0235P)^2^+0.0000P] where P=(Fo^2^+2Fc^2^)/3'
_refine_ls_weighting_scheme calc
_refine_ls_wR_factor_gt 0.0496
_refine_ls_wR_factor_ref 0.0499
_reflns_number_gt 1056
_reflns_number_total 1078
_reflns_threshold_expression >2sigma(I)
_cod_data_source_file J-Mater-Chem-C-2015-3-9695.cif
_cod_data_source_block x1
_cod_depositor_comments
;
The following automatic conversions were performed:

data item '_symmetry_cell_setting' value 'Orthorhombic' was changed
to 'orthorhombic' in accordance with the built-in table derived from
the CIF Core dictionary named 'cif_core.dic' version 2.4.5 last
updated on 2014-11-21.

Automatic conversion script
Id: cif_fix_values 6909 2019-04-08 15:41:33Z antanas 
;
_cod_original_sg_symbol_H-M Iba2
_cod_database_code 7234458

loop_
_symmetry_equiv_pos_as_xyz
'x, y, z'
'-x, -y, z'
'x+1/2, -y+1/2, z'
'-x+1/2, y+1/2, z'
'x+1/2, y+1/2, z+1/2'
'-x+1/2, -y+1/2, z+1/2'
'x+1, -y+1, z+1/2'
'-x+1, y+1, z+1/2'

loop_
_atom_site_label
_atom_site_type_symbol
_atom_site_fract_x
_atom_site_fract_y
_atom_site_fract_z
_atom_site_U_iso_or_equiv
_atom_site_adp_type
_atom_site_occupancy
_atom_site_symmetry_multiplicity
_atom_site_calc_flag
_atom_site_refinement_flags
_atom_site_disorder_assembly
_atom_site_disorder_group
Ba Ba 0.80368(4) 0.610100(18) 0.75587(6) 0.01815(12) Uani 1 1 d . . .
Ag Ag 1.0000 1.0000 1.00000(14) 0.01522(17) Uani 0.50 2 d SP . .
Ga1 Ga 0.84459(7) 0.80115(3) 0.74621(13) 0.01073(14) Uani 1 1 d . . .
Ga2 Ga 1.0000 1.0000 1.00000(14) 0.01522(17) Uani 0.50 2 d SP . .
As1 As 0.79006(8) 0.93160(3) 0.74750(15) 0.02013(16) Uani 1 1 d . . .
As2 As 0.58454(8) 0.75922(3) 0.93462(10) 0.01127(15) Uani 1 1 d . . .

loop_
_atom_site_aniso_label
_atom_site_aniso_U_11
_atom_site_aniso_U_22
_atom_site_aniso_U_33
_atom_site_aniso_U_23
_atom_site_aniso_U_13
_atom_site_aniso_U_12
Ba 0.0214(2) 0.00997(18) 0.0230(2) -0.0010(2) 0.00235(19) -0.00312(13)
Ag 0.0154(3) 0.0145(3) 0.0158(3) 0.000 0.000 0.0021(4)
Ga1 0.0105(3) 0.0085(3) 0.0132(3) -0.0002(3) -0.0005(3) -0.0004(2)
Ga2 0.0154(3) 0.0145(3) 0.0158(3) 0.000 0.000 0.0021(4)
As1 0.0166(3) 0.0061(3) 0.0378(4) -0.0008(4) -0.0004(3) -0.0011(2)
As2 0.0098(3) 0.0119(3) 0.0121(3) 0.0003(3) -0.0014(3) -0.0008(2)

loop_
_atom_type_symbol
_atom_type_description
_atom_type_scat_dispersion_real
_atom_type_scat_dispersion_imag
_atom_type_scat_source
Ga Ga 0.2307 1.6083 'International Tables Vol C Tables 4.2.6.8 and 6.1.1.4'
As As 0.0499 2.0058 'International Tables Vol C Tables 4.2.6.8 and 6.1.1.4'
Ag Ag -0.8971 1.1015 'International Tables Vol C Tables 4.2.6.8 and 6.1.1.4'
Ba Ba -0.3244 2.2819 'International Tables Vol C Tables 4.2.6.8 and 6.1.1.4'

loop_
_geom_angle_atom_site_label_1
_geom_angle_atom_site_label_2
_geom_angle_atom_site_label_3
_geom_angle
_geom_angle_site_symmetry_1
_geom_angle_site_symmetry_3
As2 Ba As1 138.32(2) 6_664 4_645
As2 Ba As2 64.167(14) 6_664 3_565
As1 Ba As2 145.58(2) 4_645 3_565
As2 Ba As2 76.329(13) 6_664 .
As1 Ba As2 134.07(2) 4_645 .
As2 Ba As2 66.275(11) 3_565 .
As2 Ba Ga2 153.443(17) 6_664 3_465
As1 Ba Ga2 45.303(16) 4_645 3_465
As2 Ba Ga2 130.52(2) 3_565 3_465
As2 Ba Ga2 89.768(16) . 3_465
As2 Ba Ag 153.443(17) 6_664 3_465
As1 Ba Ag 45.303(16) 4_645 3_465
As2 Ba Ag 130.52(2) 3_565 3_465
As2 Ba Ag 89.768(16) . 3_465
Ga2 Ba Ag 0.0 3_465 3_465
As2 Ba As1 145.751(19) 6_664 6_665
As1 Ba As1 75.921(18) 4_645 6_665
As2 Ba As1 86.823(18) 3_565 6_665
As2 Ba As1 75.407(17) . 6_665
Ga2 Ba As1 44.292(18) 3_465 6_665
Ag Ba As1 44.292(18) 3_465 6_665
As2 Ba Ag 105.26(2) 6_664 5_444
As1 Ba Ag 44.623(16) 4_645 5_444
As2 Ba Ag 169.03(2) 3_565 5_444
As2 Ba Ag 109.527(16) . 5_444
Ga2 Ba Ag 57.874(8) 3_465 5_444
Ag Ba Ag 57.874(8) 3_465 5_444
As1 Ba Ag 102.13(2) 6_665 5_444
As2 Ba Ga2 105.26(2) 6_664 5_444
As1 Ba Ga2 44.623(16) 4_645 5_444
As2 Ba Ga2 169.03(2) 3_565 5_444
As2 Ba Ga2 109.527(16) . 5_444
Ga2 Ba Ga2 57.874(8) 3_465 5_444
Ag Ba Ga2 57.874(8) 3_465 5_444
As1 Ba Ga2 102.13(2) 6_665 5_444
Ag Ba Ga2 0.0 5_444 5_444
As2 Ba Ga1 41.205(18) 6_664 .
As1 Ba Ga1 172.710(19) 4_645 .
As2 Ba Ga1 41.305(16) 3_565 .
As2 Ba Ga1 40.947(15) . .
Ga2 Ba Ga1 130.654(16) 3_465 .
Ag Ba Ga1 130.654(16) 3_465 .
As1 Ba Ga1 104.852(19) 6_665 .
Ag Ba Ga1 128.809(17) 5_444 .
Ga2 Ba Ga1 128.809(17) 5_444 .
As2 Ba As1 65.572(18) 6_664 6_664
As1 Ba As1 74.494(18) 4_645 6_664
As2 Ba As1 127.533(19) 3_565 6_664
As2 Ba As1 114.649(18) . 6_664
Ga2 Ba As1 101.534(19) 3_465 6_664
Ag Ba As1 101.534(19) 3_465 6_664
As1 Ba As1 145.63(2) 6_665 6_664
Ag Ba As1 43.692(17) 5_444 6_664
Ga2 Ba As1 43.692(17) 5_444 6_664
Ga1 Ba As1 102.363(19) . 6_664
As2 Ba As1 84.117(17) 6_664 3_565
As1 Ba As1 89.895(16) 4_645 3_565
As2 Ba As1 63.516(16) 3_565 3_565
As2 Ba As1 129.742(18) . 3_565
Ga2 Ba As1 121.594(17) 3_465 3_565
Ag Ba As1 121.594(17) 3_465 3_565
As1 Ba As1 99.49(2) 6_665 3_565
Ag Ba As1 120.234(17) 5_444 3_565
Ga2 Ba As1 120.234(17) 5_444 3_565
Ga1 Ba As1 97.082(15) . 3_565
As1 Ba As1 97.55(2) 6_664 3_565
As1 Ag As1 100.73(5) 7_465 8_645
As1 Ag As1 106.81(2) 7_465 .
As1 Ag As1 122.30(2) 8_645 .
As1 Ag As1 122.30(2) 7_465 2_775
As1 Ag As1 106.81(2) 8_645 2_775
As1 Ag As1 99.60(5) . 2_775
As1 Ag Ag 129.64(2) 7_465 7_464
As1 Ag Ag 129.64(2) 8_645 7_464
As1 Ag Ag 49.80(2) . 7_464
As1 Ag Ag 49.80(2) 2_775 7_464
As1 Ag Ag 50.36(2) 7_465 7_465
As1 Ag Ag 50.36(2) 8_645 7_465
As1 Ag Ag 130.20(2) . 7_465
As1 Ag Ag 130.20(2) 2_775 7_465
Ag Ag Ag 180.000(1) 7_464 7_465
As1 Ag Ba 68.06(2) 7_465 4_655
As1 Ag Ba 168.46(3) 8_645 4_655
As1 Ag Ba 65.68(2) . 4_655
As1 Ag Ba 78.37(2) 2_775 4_655
Ag Ag Ba 61.632(15) 7_464 4_655
Ag Ag Ba 118.368(15) 7_465 4_655
As1 Ag Ba 168.46(3) 7_465 3_565
As1 Ag Ba 68.06(2) 8_645 3_565
As1 Ag Ba 78.37(2) . 3_565
As1 Ag Ba 65.681(19) 2_775 3_565
Ag Ag Ba 61.632(15) 7_464 3_565
Ag Ag Ba 118.368(15) 7_465 3_565
Ba Ag Ba 123.26(3) 4_655 3_565
As1 Ag Ba 77.92(2) 7_465 5
As1 Ag Ba 65.23(2) 8_645 5
As1 Ag Ba 169.02(3) . 5
As1 Ag Ba 69.76(2) 2_775 5
Ag Ag Ba 119.506(15) 7_464 5
Ag Ag Ba 60.494(15) 7_465 5
Ba Ag Ba 108.285(13) 4_655 5
Ba Ag Ba 98.875(13) 3_565 5
As1 Ag Ba 65.23(2) 7_465 6_665
As1 Ag Ba 77.92(2) 8_645 6_665
As1 Ag Ba 69.76(2) . 6_665
As1 Ag Ba 169.02(3) 2_775 6_665
Ag Ag Ba 119.506(15) 7_464 6_665
Ag Ag Ba 60.494(15) 7_465 6_665
Ba Ag Ba 98.875(13) 4_655 6_665
Ba Ag Ba 108.285(12) 3_565 6_665
Ba Ag Ba 120.99(3) 5 6_665
As2 Ga1 As2 118.28(3) 6_664 .
As2 Ga1 As1 119.44(5) 6_664 .
As2 Ga1 As1 100.36(3) . .
As2 Ga1 As2 94.50(3) 6_664 3_565
As2 Ga1 As2 99.44(3) . 3_565
As1 Ga1 As2 124.51(4) . 3_565
As2 Ga1 Ba 65.00(2) 6_664 .
As2 Ga1 Ba 66.788(19) . .
As1 Ga1 Ba 165.47(3) . .
As2 Ga1 Ba 66.46(2) 3_565 .
As2 Ga1 Ba 91.03(2) 6_664 3_565
As2 Ga1 Ba 147.51(4) . 3_565
As1 Ga1 Ba 73.89(2) . 3_565
As2 Ga1 Ba 62.16(2) 3_565 3_565
Ba Ga1 Ba 120.551(18) . 3_565
As2 Ga1 Ba 61.24(2) 6_664 6_664
As2 Ga1 Ba 110.71(3) . 6_664
As1 Ga1 Ba 62.27(3) . 6_664
As2 Ga1 Ba 147.62(3) 3_565 6_664
Ba Ga1 Ba 114.59(2) . 6_664
Ba Ga1 Ba 95.082(18) 3_565 6_664
Ga1 As1 Ga2 112.10(4) . 7_464
Ga1 As1 Ag 112.10(4) . 7_464
Ga2 As1 Ag 0.00(3) 7_464 7_464
Ga1 As1 Ag 112.19(4) . .
Ga2 As1 Ag 79.839(17) 7_464 .
Ag As1 Ag 79.839(17) 7_464 .
Ga1 As1 Ba 177.50(3) . 4_655
Ga2 As1 Ba 70.150(17) 7_464 4_655
Ag As1 Ba 70.150(17) 7_464 4_655
Ag As1 Ba 69.017(16) . 4_655
Ga1 As1 Ba 79.09(3) . 6_664
Ga2 As1 Ba 67.64(3) 7_464 6_664
Ag As1 Ba 67.64(3) 7_464 6_664
Ag As1 Ba 147.36(3) . 6_664
Ba As1 Ba 101.06(2) 4_655 6_664
Ga1 As1 Ba 79.81(3) . 6_665
Ga2 As1 Ba 146.27(3) 7_464 6_665
Ag As1 Ba 146.27(3) 7_464 6_665
Ag As1 Ba 66.54(3) . 6_665
Ba As1 Ba 98.90(2) 4_655 6_665
Ba As1 Ba 145.63(2) 6_664 6_665
Ga1 As1 Ba 87.53(2) . 3_465
Ga2 As1 Ba 134.11(3) 7_464 3_465
Ag As1 Ba 134.11(3) 7_464 3_465
Ag As1 Ba 132.13(3) . 3_465
Ba As1 Ba 90.076(16) 4_655 3_465
Ba As1 Ba 76.785(17) 6_664 3_465
Ba As1 Ba 75.502(17) 6_665 3_465
Ga1 As2 Ga1 114.93(3) 6_665 .
Ga1 As2 Ga1 113.18(3) 6_665 3_465
Ga1 As2 Ga1 116.91(4) . 3_465
Ga1 As2 Ba 73.80(2) 6_665 6_665
Ga1 As2 Ba 84.77(3) . 6_665
Ga1 As2 Ba 147.29(3) 3_465 6_665
Ga1 As2 Ba 139.56(3) 6_665 3_465
Ga1 As2 Ba 94.46(2) . 3_465
Ga1 As2 Ba 72.24(2) 3_465 3_465
Ba As2 Ba 82.452(17) 6_665 3_465
Ga1 As2 Ba 80.20(2) 6_665 .
Ga1 As2 Ba 72.27(2) . .
Ga1 As2 Ba 78.41(2) 3_465 .
Ba As2 Ba 133.65(2) 6_665 .
Ba As2 Ba 137.59(2) 3_465 .

loop_
_geom_bond_atom_site_label_1
_geom_bond_atom_site_label_2
_geom_bond_distance
_geom_bond_site_symmetry_2
Ba As2 3.3625(8) 6_664
Ba As1 3.3896(7) 4_645
Ba As2 3.4297(7) 3_565
Ba As2 3.4377(7) .
Ba Ga2 3.4730(6) 3_465
Ba Ag 3.4730(6) 3_465
Ba As1 3.4833(11) 6_665
Ba Ag 3.5113(6) 5_444
Ba Ga2 3.5113(6) 5_444
Ba Ga1 3.5628(7) .
Ba As1 3.5914(11) 6_664
Ba As1 3.7187(7) 3_565
Ag As1 2.6223(10) 7_465
Ag As1 2.6223(10) 8_645
Ag As1 2.6440(10) .
Ag As1 2.6440(10) 2_775
Ag Ag 3.3795(4) 7_464
Ag Ag 3.3795(4) 7_465
Ag Ba 3.4730(6) 4_655
Ag Ba 3.4730(6) 3_565
Ag Ba 3.5113(6) 5
Ag Ba 3.5113(6) 6_665
Ga1 As2 2.4441(10) 6_664
Ga1 As2 2.4514(9) .
Ga1 As1 2.4575(8) .
Ga1 As2 2.4694(9) 3_565
Ga1 Ba 3.8085(7) 3_565
Ga1 Ba 3.8641(9) 6_664
As1 Ga2 2.6223(10) 7_464
As1 Ag 2.6223(10) 7_464
As1 Ba 3.3896(7) 4_655
As1 Ba 3.4833(11) 6_664
As1 Ba 3.5914(11) 6_665
As1 Ba 3.7187(7) 3_465
As2 Ga1 2.4441(10) 6_665
As2 Ga1 2.4694(9) 3_465
As2 Ba 3.3625(8) 6_665
As2 Ba 3.4297(7) 3_465
